data_7117779
loop_
_publ_author_name
'Bole Yu'
'Ying Chen'
'Mei Hong'
'Pingping Duan'
'Shifeng Gan'
'Hui Chao'
'Zujin Zhao'
'Jing Zhao'

_publ_section_title
;
 Rhodium-catalyzed C-H activation of hydrazines leads to isoquinolones
 with tunable aggregation-induced emission properties
;
_journal_name_full Chem.Commun.
_journal_page_first 14365
_journal_paper_doi 10.1039/C5cc05239D
_journal_volume 51
_journal_year 2015
_chemical_formula_sum 'C32 H25 N O'
_chemical_formula_weight 439.53
_chemical_name_systematic
;
 ?
;
_space_group_crystal_system monoclinic
_space_group_IT_number 14
_space_group_name_Hall '-P 2ybc'
_space_group_name_H-M_alt 'P 1 21/c 1'
_symmetry_space_group_name_Hall '-P 2ybc'
_symmetry_space_group_name_H-M 'P 1 21/c 1'
_atom_sites_solution_hydrogens geom
_audit_creation_method SHELXL-2014
_audit_update_record
;
2015-03-20 deposited with the CCDC.
2015-08-03 downloaded from the CCDC.
;
_cell_angle_alpha 90
_cell_angle_beta 103.806(7)
_cell_angle_gamma 90
_cell_formula_units_Z 4
_cell_length_a 17.0755(12)
_cell_length_b 11.3454(2)
_cell_length_c 12.5168(2)
_cell_measurement_reflns_used 15339
_cell_measurement_temperature 293(2)
_cell_measurement_theta_max 69.00
_cell_measurement_theta_min 6.60
_cell_volume 2354.80(19)
_computing_cell_refinement 'CrystalClear-SM Auto 2.0 r4'
_computing_data_collection 'CrystalClear-SM 2.0 r4 (Rigaku, 2009)'
_computing_data_reduction 'CrystalClear-SM Auto 2.0 r4'
_computing_molecular_graphics 'CrystalStructure 4.0'
_computing_publication_material 'CrystalStructure 4.0 (Rigaku, 2009)'
_computing_structure_refinement 'SHELXL-2014 (Sheldrick, 2014)'
_computing_structure_solution 'SHELXS97 (Sheldrick, 1997)'
_diffrn_ambient_temperature 293(2)
_diffrn_measured_fraction_theta_full 0.987
_diffrn_measured_fraction_theta_max 0.975
_diffrn_measurement_device_type 'Rigaku Saturn944+ CCD'
_diffrn_measurement_method \w
_diffrn_radiation_type CuK\a
_diffrn_radiation_wavelength 1.54187
_diffrn_reflns_av_R_equivalents 0.0473
_diffrn_reflns_av_unetI/netI 0.0453
_diffrn_reflns_laue_measured_fraction_full 0.987
_diffrn_reflns_laue_measured_fraction_max 0.975
_diffrn_reflns_limit_h_max 20
_diffrn_reflns_limit_h_min -18
_diffrn_reflns_limit_k_max 13
_diffrn_reflns_limit_k_min -13
_diffrn_reflns_limit_l_max 13
_diffrn_reflns_limit_l_min -14
_diffrn_reflns_number 19430
_diffrn_reflns_point_group_measured_fraction_full 0.987
_diffrn_reflns_point_group_measured_fraction_max 0.975
_diffrn_reflns_theta_full 67.687
_diffrn_reflns_theta_max 69.052
_diffrn_reflns_theta_min 6.613
_exptl_absorpt_coefficient_mu 0.572
_exptl_absorpt_correction_T_max 0.894
_exptl_absorpt_correction_T_min 0.743
_exptl_absorpt_correction_type multi-scan
_exptl_absorpt_process_details 'Jacobson, R. (1998) Private communication'
_exptl_crystal_colour colorless
_exptl_crystal_density_diffrn 1.240
_exptl_crystal_description prism
_exptl_crystal_F_000 928
_exptl_crystal_size_max 0.200
_exptl_crystal_size_mid 0.200
_exptl_crystal_size_min 0.200
_refine_diff_density_max 0.404
_refine_diff_density_min -0.150
_refine_diff_density_rms 0.039
_refine_ls_extinction_coef 0.0058(7)
_refine_ls_extinction_expression Fc^*^=kFc[1+0.001xFc^2^\l^3^/sin(2\q)]^-1/4^
_refine_ls_extinction_method SHELXL
_refine_ls_goodness_of_fit_ref 1.103
_refine_ls_hydrogen_treatment constr
_refine_ls_matrix_type full
_refine_ls_number_parameters 308
_refine_ls_number_reflns 4283
_refine_ls_number_restraints 0
_refine_ls_restrained_S_all 1.103
_refine_ls_R_factor_all 0.0667
_refine_ls_R_factor_gt 0.0539
_refine_ls_shift/su_max 0.000
_refine_ls_shift/su_mean 0.000
_refine_ls_structure_factor_coef Fsqd
_refine_ls_weighting_details 'w=1/[\s^2^(Fo^2^)+(0.0939P)^2^+0.3140P] where P=(Fo^2^+2Fc^2^)/3'
_refine_ls_weighting_scheme calc
_refine_ls_wR_factor_gt 0.1605
_refine_ls_wR_factor_ref 0.1738
_reflns_Friedel_coverage 0.000
_reflns_friedel_fraction_full .
_reflns_friedel_fraction_max .
_reflns_number_gt 3273
_reflns_number_total 4283
_reflns_threshold_expression 'I > 2\s(I)'
_cod_data_source_file c5cc05239d2.cif
_cod_data_source_block shelx_2
_cod_database_code 7117779
_shelx_space_group_comment
;
The symmetry employed for this shelxl refinement is uniquely defined
by the following loop, which should always be used as a source of
symmetry information in preference to the above space-group names.
They are only intended as comments.
;
_shelx_estimated_absorpt_t_min 0.894
_shelx_estimated_absorpt_t_max 0.894
_shelxl_version_number 2014-3

loop_
_space_group_symop_operation_xyz
'x, y, z'
'-x, y+1/2, -z+1/2'
'-x, -y, -z'
'x, -y-1/2, z-1/2'

loop_
_atom_site_label
_atom_site_type_symbol
_atom_site_fract_x
_atom_site_fract_y
_atom_site_fract_z
_atom_site_U_iso_or_equiv
_atom_site_adp_type
_atom_site_occupancy
_atom_site_site_symmetry_order
_atom_site_calc_flag
_atom_site_refinement_flags_posn
_atom_site_refinement_flags_adp
_atom_site_refinement_flags_occupancy
_atom_site_disorder_assembly
_atom_site_disorder_group
O1 O 0.15629(8) 0.67776(11) 0.63927(12) 0.0711(4) Uani 1 1 d . . . . .
N3 N 0.22413(9) 0.50309(12) 0.64573(12) 0.0531(4) Uani 1 1 d . . . . .
C2 C 0.21856(11) 0.38546(15) 0.60487(15) 0.0538(4) Uani 1 1 d . . . . .
C4 C 0.15367(11) 0.57048(16) 0.63896(15) 0.0556(5) Uani 1 1 d . . . . .
C5 C 0.08223(11) 0.37824(16) 0.62968(15) 0.0564(5) Uani 1 1 d . . . . .
C6 C 0.28725(12) 0.35225(16) 0.55869(16) 0.0580(5) Uani 1 1 d . . . . .
C7 C 0.30093(11) 0.55133(15) 0.69659(15) 0.0548(5) Uani 1 1 d . . . . .
C8 C 0.08208(11) 0.50142(16) 0.64034(14) 0.0561(5) Uani 1 1 d . . . . .
C9 C 0.30132(11) 0.64784(16) 0.77734(15) 0.0575(5) Uani 1 1 d . . . . .
C10 C 0.14449(11) 0.19291(16) 0.57481(16) 0.0569(5) Uani 1 1 d . . . . .
C11 C 0.36160(12) 0.40967(17) 0.59651(17) 0.0617(5) Uani 1 1 d . . . . .
C12 C 0.01362(12) 0.55952(19) 0.65630(17) 0.0669(5) Uani 1 1 d . . . . .
H12 H 0.0136 0.6413 0.6616 0.080 Uiso 1 1 calc R U . . .
C13 C 0.01304(12) 0.3168(2) 0.64074(18) 0.0698(6) Uani 1 1 d . . . . .
H13 H 0.0121 0.2350 0.6362 0.084 Uiso 1 1 calc R U . . .
C14 C 0.15120(11) 0.32085(15) 0.60330(15) 0.0553(5) Uani 1 1 d . . . . .
C15 C 0.27839(14) 0.27223(18) 0.47104(18) 0.0708(6) Uani 1 1 d . . . . .
H15 H 0.2290 0.2354 0.4442 0.085 Uiso 1 1 calc R U . . .
C16 C 0.36917(12) 0.50314(17) 0.67872(17) 0.0616(5) Uani 1 1 d . . . . .
C17 C 0.33397(13) 0.75814(17) 0.76396(19) 0.0679(5) Uani 1 1 d . . . . .
H17 H 0.3553 0.7719 0.7033 0.082 Uiso 1 1 calc R U . . .
C18 C 0.26988(14) 0.6304(2) 0.86724(18) 0.0717(6) Uani 1 1 d . . . . .
H18 H 0.2477 0.5577 0.8776 0.086 Uiso 1 1 calc R U . . .
C19 C 0.09194(14) 0.15236(19) 0.47941(19) 0.0765(6) Uani 1 1 d . . . . .
H19 H 0.0624 0.2065 0.4300 0.092 Uiso 1 1 calc R U . . .
C20 C 0.18747(11) 0.11042(17) 0.64611(17) 0.0631(5) Uani 1 1 d . . . . .
H20 H 0.2238 0.1350 0.7099 0.076 Uiso 1 1 calc R U . . .
C21 C 0.17697(14) -0.00884(19) 0.6234(2) 0.0772(6) Uani 1 1 d . . . . .
H21 H 0.2058 -0.0637 0.6727 0.093 Uiso 1 1 calc R U . . .
C22 C 0.33496(14) 0.8466(2) 0.8391(2) 0.0799(6) Uani 1 1 d . . . . .
H22 H 0.3569 0.9197 0.8294 0.096 Uiso 1 1 calc R U . . .
C23 C -0.05285(13) 0.3752(2) 0.6581(2) 0.0813(7) Uani 1 1 d . . . . .
H23 H -0.0978 0.3329 0.6658 0.098 Uiso 1 1 calc R U . . .
C24 C 0.08272(15) 0.0342(2) 0.4566(2) 0.0839(7) Uani 1 1 d . . . . .
H24 H 0.0479 0.0091 0.3916 0.101 Uiso 1 1 calc R U . . .
C25 C 0.12458(14) -0.04666(19) 0.5291(2) 0.0793(7) Uani 1 1 d . . . . .
H25 H 0.1175 -0.1268 0.5145 0.095 Uiso 1 1 calc R U . . .
C26 C -0.05313(13) 0.4977(2) 0.6642(2) 0.0799(7) Uani 1 1 d . . . . .
H26 H -0.0987 0.5371 0.6737 0.096 Uiso 1 1 calc R U . . .
C27 C 0.42563(15) 0.3806(2) 0.5488(2) 0.0807(7) Uani 1 1 d . . . . .
H27 H 0.4756 0.4163 0.5747 0.097 Uiso 1 1 calc R U . . .
C28 C 0.34162(17) 0.2476(2) 0.4244(2) 0.0857(7) Uani 1 1 d . . . . .
H28 H 0.3345 0.1954 0.3656 0.103 Uiso 1 1 calc R U . . .
C29 C 0.27091(16) 0.7194(2) 0.9422(2) 0.0861(7) Uani 1 1 d . . . . .
H29 H 0.2494 0.7068 1.0029 0.103 Uiso 1 1 calc R U . . .
C30 C 0.45198(13) 0.5422(2) 0.7405(2) 0.0779(6) Uani 1 1 d . . . . .
H30A H 0.4838 0.5593 0.6878 0.093 Uiso 1 1 calc R U . . .
H30B H 0.4468 0.6149 0.7791 0.093 Uiso 1 1 calc R U . . .
C31 C 0.30368(16) 0.8269(2) 0.9276(2) 0.0883(7) Uani 1 1 d . . . . .
H31 H 0.3045 0.8867 0.9786 0.106 Uiso 1 1 calc R U . . .
C32 C 0.41566(17) 0.3003(2) 0.4646(2) 0.0904(8) Uani 1 1 d . . . . .
H32 H 0.4589 0.2813 0.4346 0.109 Uiso 1 1 calc R U . . .
C33 C 0.49625(16) 0.4551(3) 0.8213(3) 0.0972(8) Uani 1 1 d . . . . .
H33A H 0.5032 0.3829 0.7831 0.117 Uiso 1 1 calc R U . . .
H33B H 0.4645 0.4367 0.8739 0.117 Uiso 1 1 calc R U . . .
C37 C 0.5783(2) 0.5005(4) 0.8826(4) 0.1582(18) Uani 1 1 d . . . . .
H37A H 0.6048 0.4417 0.9338 0.190 Uiso 1 1 calc R U . . .
H37B H 0.6103 0.5173 0.8310 0.190 Uiso 1 1 calc R U . . .
H37C H 0.5716 0.5711 0.9217 0.190 Uiso 1 1 calc R U . . .

loop_
_atom_site_aniso_label
_atom_site_aniso_U_11
_atom_site_aniso_U_22
_atom_site_aniso_U_33
_atom_site_aniso_U_23
_atom_site_aniso_U_13
_atom_site_aniso_U_12
O1 0.0753(9) 0.0464(8) 0.0864(10) 0.0009(6) 0.0090(7) 0.0075(6)
N3 0.0572(8) 0.0434(8) 0.0588(9) -0.0012(6) 0.0141(7) 0.0021(6)
C2 0.0623(10) 0.0444(9) 0.0540(10) -0.0004(7) 0.0123(8) 0.0027(8)
C4 0.0620(11) 0.0479(10) 0.0541(10) -0.0007(8) 0.0080(8) 0.0064(8)
C5 0.0579(10) 0.0537(10) 0.0559(11) -0.0006(8) 0.0106(8) 0.0003(8)
C6 0.0672(11) 0.0477(9) 0.0622(11) 0.0026(8) 0.0212(9) 0.0037(8)
C7 0.0584(10) 0.0467(9) 0.0587(11) 0.0010(8) 0.0128(8) -0.0025(7)
C8 0.0577(10) 0.0575(11) 0.0506(10) -0.0001(8) 0.0077(8) 0.0075(8)
C9 0.0564(10) 0.0547(10) 0.0602(11) -0.0034(8) 0.0112(8) 0.0011(8)
C10 0.0579(10) 0.0481(10) 0.0635(11) -0.0027(8) 0.0120(9) -0.0006(8)
C11 0.0672(11) 0.0531(10) 0.0695(12) 0.0016(9) 0.0256(9) 0.0025(9)
C12 0.0644(12) 0.0682(13) 0.0660(12) -0.0023(9) 0.0112(9) 0.0130(9)
C13 0.0637(12) 0.0691(13) 0.0757(14) -0.0037(10) 0.0146(10) -0.0056(9)
C14 0.0593(10) 0.0481(10) 0.0570(10) 0.0002(8) 0.0110(8) 0.0006(8)
C15 0.0829(14) 0.0618(12) 0.0720(13) -0.0102(10) 0.0268(11) 0.0007(10)
C16 0.0614(11) 0.0550(10) 0.0709(12) 0.0000(9) 0.0204(9) -0.0014(8)
C17 0.0715(12) 0.0590(11) 0.0744(13) -0.0059(10) 0.0194(10) -0.0071(9)
C18 0.0782(13) 0.0712(13) 0.0665(13) -0.0017(10) 0.0190(10) -0.0095(10)
C19 0.0813(14) 0.0582(12) 0.0770(14) -0.0044(10) -0.0066(11) 0.0048(10)
C20 0.0592(11) 0.0570(11) 0.0692(12) 0.0006(9) 0.0078(9) 0.0050(8)
C21 0.0763(13) 0.0554(12) 0.0981(17) 0.0094(11) 0.0175(12) 0.0141(10)
C22 0.0820(14) 0.0630(13) 0.0909(16) -0.0132(12) 0.0133(12) -0.0144(11)
C23 0.0596(12) 0.0974(18) 0.0887(16) -0.0062(13) 0.0214(11) -0.0070(11)
C24 0.0820(15) 0.0655(13) 0.0940(17) -0.0220(12) 0.0007(12) -0.0017(11)
C25 0.0758(14) 0.0515(11) 0.1090(19) -0.0154(12) 0.0188(13) -0.0008(10)
C26 0.0622(13) 0.0960(18) 0.0813(15) -0.0048(12) 0.0166(11) 0.0148(11)
C27 0.0781(14) 0.0736(14) 0.1010(17) -0.0081(12) 0.0423(13) -0.0036(11)
C28 0.1071(19) 0.0773(15) 0.0820(16) -0.0161(12) 0.0412(14) 0.0041(13)
C29 0.0951(16) 0.1001(18) 0.0676(14) -0.0140(13) 0.0282(12) -0.0114(14)
C30 0.0631(12) 0.0785(14) 0.0931(16) -0.0136(12) 0.0206(11) 0.0021(10)
C31 0.0946(17) 0.0883(17) 0.0802(16) -0.0285(13) 0.0172(13) -0.0152(13)
C32 0.0970(18) 0.0842(16) 0.1066(19) -0.0128(14) 0.0569(16) 0.0014(13)
C33 0.0873(17) 0.0942(18) 0.104(2) -0.0001(15) 0.0108(15) 0.0124(14)
C37 0.099(2) 0.196(4) 0.149(3) -0.070(3) -0.030(2) 0.054(2)

loop_
_atom_type_symbol
_atom_type_description
_atom_type_scat_dispersion_real
_atom_type_scat_dispersion_imag
_atom_type_scat_source
C C 0.0181 0.0091 'International Tables Vol C Tables 4.2.6.8 and 6.1.1.4'
H H 0.0000 0.0000 'International Tables Vol C Tables 4.2.6.8 and 6.1.1.4'
N N 0.0311 0.0180 'International Tables Vol C Tables 4.2.6.8 and 6.1.1.4'
O O 0.0492 0.0322 'International Tables Vol C Tables 4.2.6.8 and 6.1.1.4'

loop_
_geom_angle_atom_site_label_1
_geom_angle_atom_site_label_2
_geom_angle_atom_site_label_3
_geom_angle
_geom_angle_site_symmetry_1
_geom_angle_site_symmetry_3
C4 N3 C7 120.00(14) . .
C4 N3 C2 120.22(15) . .
C7 N3 C2 119.75(14) . .
C14 C2 N3 119.60(16) . .
C14 C2 C6 127.27(16) . .
N3 C2 C6 112.88(15) . .
O1 C4 N3 120.74(17) . .
O1 C4 C8 124.63(17) . .
N3 C4 C8 114.47(15) . .
C8 C5 C13 117.60(17) . .
C8 C5 C14 119.23(16) . .
C13 C5 C14 123.11(17) . .
C15 C6 C11 118.90(18) . .
C15 C6 C2 121.59(18) . .
C11 C6 C2 119.26(17) . .
C16 C7 N3 120.57(16) . .
C16 C7 C9 123.01(17) . .
N3 C7 C9 116.14(15) . .
C12 C8 C5 120.24(18) . .
C12 C8 C4 118.78(17) . .
C5 C8 C4 120.94(16) . .
C18 C9 C17 118.27(18) . .
C18 C9 C7 120.75(17) . .
C17 C9 C7 120.98(17) . .
C20 C10 C19 117.81(18) . .
C20 C10 C14 120.48(17) . .
C19 C10 C14 121.62(17) . .
C27 C11 C6 118.73(19) . .
C27 C11 C16 121.50(19) . .
C6 C11 C16 119.65(16) . .
C26 C12 C8 120.7(2) . .
C26 C12 H12 119.6 . .
C8 C12 H12 119.6 . .
C23 C13 C5 121.2(2) . .
C23 C13 H13 119.4 . .
C5 C13 H13 119.4 . .
C2 C14 C5 118.97(16) . .
C2 C14 C10 122.96(16) . .
C5 C14 C10 118.07(15) . .
C28 C15 C6 121.0(2) . .
C28 C15 H15 119.5 . .
C6 C15 H15 119.5 . .
C7 C16 C11 118.32(17) . .
C7 C16 C30 122.38(18) . .
C11 C16 C30 119.30(17) . .
C22 C17 C9 120.9(2) . .
C22 C17 H17 119.6 . .
C9 C17 H17 119.6 . .
C9 C18 C29 120.6(2) . .
C9 C18 H18 119.7 . .
C29 C18 H18 119.7 . .
C24 C19 C10 121.4(2) . .
C24 C19 H19 119.3 . .
C10 C19 H19 119.3 . .
C10 C20 C21 120.5(2) . .
C10 C20 H20 119.7 . .
C21 C20 H20 119.7 . .
C25 C21 C20 120.6(2) . .
C25 C21 H21 119.7 . .
C20 C21 H21 119.7 . .
C31 C22 C17 119.7(2) . .
C31 C22 H22 120.2 . .
C17 C22 H22 120.2 . .
C13 C23 C26 120.5(2) . .
C13 C23 H23 119.8 . .
C26 C23 H23 119.8 . .
C25 C24 C19 120.1(2) . .
C25 C24 H24 119.9 . .
C19 C24 H24 119.9 . .
C24 C25 C21 119.6(2) . .
C24 C25 H25 120.2 . .
C21 C25 H25 120.2 . .
C12 C26 C23 119.8(2) . .
C12 C26 H26 120.1 . .
C23 C26 H26 120.1 . .
C32 C27 C11 121.1(2) . .
C32 C27 H27 119.5 . .
C11 C27 H27 119.5 . .
C15 C28 C32 120.1(2) . .
C15 C28 H28 120.0 . .
C32 C28 H28 120.0 . .
C31 C29 C18 120.0(2) . .
C31 C29 H29 120.0 . .
C18 C29 H29 120.0 . .
C33 C30 C16 114.6(2) . .
C33 C30 H30A 108.6 . .
C16 C30 H30A 108.6 . .
C33 C30 H30B 108.6 . .
C16 C30 H30B 108.6 . .
H30A C30 H30B 107.6 . .
C22 C31 C29 120.5(2) . .
C22 C31 H31 119.7 . .
C29 C31 H31 119.7 . .
C27 C32 C28 120.2(2) . .
C27 C32 H32 119.9 . .
C28 C32 H32 119.9 . .
C30 C33 C37 112.1(3) . .
C30 C33 H33A 109.2 . .
C37 C33 H33A 109.2 . .
C30 C33 H33B 109.2 . .
C37 C33 H33B 109.2 . .
H33A C33 H33B 107.9 . .
C33 C37 H37A 109.5 . .
C33 C37 H37B 109.5 . .
H37A C37 H37B 109.5 . .
C33 C37 H37C 109.5 . .
H37A C37 H37C 109.5 . .
H37B C37 H37C 109.5 . .

loop_
_geom_bond_atom_site_label_1
_geom_bond_atom_site_label_2
_geom_bond_distance
_geom_bond_site_symmetry_2
O1 C4 1.218(2) .
N3 C4 1.411(2) .
N3 C7 1.424(2) .
N3 C2 1.424(2) .
C2 C14 1.360(3) .
C2 C6 1.475(3) .
C4 C8 1.455(3) .
C5 C8 1.404(3) .
C5 C13 1.407(3) .
C5 C14 1.451(3) .
C6 C15 1.404(3) .
C6 C11 1.405(3) .
C7 C16 1.353(3) .
C7 C9 1.489(3) .
C8 C12 1.397(3) .
C9 C18 1.372(3) .
C9 C17 1.396(3) .
C10 C20 1.378(3) .
C10 C19 1.390(3) .
C10 C14 1.493(2) .
C11 C27 1.404(3) .
C11 C16 1.462(3) .
C12 C26 1.362(3) .
C12 H12 0.9300 .
C13 C23 1.367(3) .
C13 H13 0.9300 .
C15 C28 1.373(3) .
C15 H15 0.9300 .
C16 C30 1.508(3) .
C17 C22 1.372(3) .
C17 H17 0.9300 .
C18 C29 1.376(3) .
C18 H18 0.9300 .
C19 C24 1.372(3) .
C19 H19 0.9300 .
C20 C21 1.385(3) .
C20 H20 0.9300 .
C21 C25 1.369(3) .
C21 H21 0.9300 .
C22 C31 1.358(4) .
C22 H22 0.9300 .
C23 C26 1.391(3) .
C23 H23 0.9300 .
C24 C25 1.366(3) .
C24 H24 0.9300 .
C25 H25 0.9300 .
C26 H26 0.9300 .
C27 C32 1.373(4) .
C27 H27 0.9300 .
C28 C32 1.380(4) .
C28 H28 0.9300 .
C29 C31 1.372(4) .
C29 H29 0.9300 .
C30 C33 1.486(4) .
C30 H30A 0.9700 .
C30 H30B 0.9700 .
C31 H31 0.9300 .
C32 H32 0.9300 .
C33 C37 1.517(4) .
C33 H33A 0.9700 .
C33 H33B 0.9700 .
C37 H37A 0.9600 .
C37 H37B 0.9600 .
C37 H37C 0.9600 .
